data_1510893
loop_
_publ_author_name
'Kuz'ma, Yu.B.'
'Bilonizhko, N.S.'

_publ_section_title
;
 The system cerium - cobalt - boron
;
_journal_name_full 'Izvestiya Akademii Nauk SSSR, Neorganicheskie Materialy'
_journal_page_first 265
_journal_page_last 267
_journal_volume 10
_journal_year 1974
_chemical_formula_sum 'B3 Ce2 Co7'
_chemical_name_systematic 'Ce2 Co7 B3'
_space_group_IT_number 191
_symmetry_space_group_name_Hall '-P 6 2'
_symmetry_space_group_name_H-M 'P 6/m m m'
_cell_angle_alpha 90
_cell_angle_beta 90
_cell_angle_gamma 120
_cell_formula_units_Z 2
_cell_length_a 5.053
_cell_length_b 5.053
_cell_length_c 12.89
_cell_volume 285.024
_citation_journal_id_ASTM IVNMAW
_cod_data_source_file boron_413.cif
_cod_data_source_block B3Ce2Co7
_cod_original_cell_volume 285.0245
_cod_database_code 1510893

loop_
_symmetry_equiv_pos_as_xyz
x,y,z
x-y,x,z
-y,x-y,z
-x,-y,z
-x+y,-x,z
y,-x+y,z
-y,-x,-z
x-y,-y,-z
x,x-y,-z
y,x,-z
-x+y,y,-z
-x,-x+y,-z
-x,-y,-z
-x+y,-x,-z
y,-x+y,-z
x,y,-z
x-y,x,-z
-y,x-y,-z
y,x,z
-x+y,y,z
-x,-x+y,z
-y,-x,z
x-y,-y,z
x,x-y,z

loop_
_atom_site_label
_atom_site_type_symbol
_atom_site_fract_x
_atom_site_fract_y
_atom_site_fract_z
_atom_site_occupancy
_atom_site_U_iso_or_equiv
B1 B 0.3333 0.6666 0.5 1 0.0
Ce1 Ce 0 0 0 1 0.0
B2 B 0.3333 0.6666 0.262 1 0.0
Ce2 Ce 0 0 0.5 1 0.0
Co1 Co 0.3333 0.6666 0 1 0.0
Ce3 Ce 0 0 0.25 1 0.0
Co2 Co 0.5 0 0.15 1 0.0
Co3 Co 0.5 0 0.375 1 0.0
